data_7702482
loop_
_publ_author_name
'Dey, Sandip'
'Jain, Vimal K.'
'Chaudhury, Satyajeet'
'Knoedler, Axel'
'Lissner, Falk'
'Kaim, Wolfgang'

_publ_section_title
;
 2-(Dimethylamino)ethaneselenolates of palladium(II): synthesis,
 structure, spectroscopy and transformation into palladium selenide
;
_journal_issue 5
_journal_name_full 'Journal of the Chemical Society, Dalton Transactions'
_journal_page_first 723
_journal_paper_doi 10.1039/b008310k
_journal_year 2001
_chemical_formula_sum 'C22 H25 Cl N P Pd Se'
_chemical_formula_weight 555.21
_chemical_name_common 'Triphenylphosphine chloro 2(N,N-dimethylamino)ethylselenolato palladium(II)'
_space_group_IT_number 14
_space_group_name_Hall '-P 2yn'
_space_group_name_H-M_alt 'P 1 21/n 1'
_symmetry_cell_setting monoclinic
_symmetry_space_group_name_H-M 'P 1 21/n 1'
_atom_sites_solution_hydrogens geom
_atom_sites_solution_primary direct
_atom_sites_solution_secondary difmap
_audit_creation_method SHELXL-97
_cell_angle_alpha 90.00
_cell_angle_beta 95.77(3)
_cell_angle_gamma 90.00
_cell_formula_units_Z 4
_cell_length_a 9.5268(19)
_cell_length_b 19.827(4)
_cell_length_c 11.661(2)
_cell_measurement_temperature 173(2)
_cell_volume 2191.5(7)
_computing_structure_refinement 'SHELXL-97 (Sheldrick, 1997)'
_computing_structure_solution 'SHELXS-97 (Sheldrick, 1990)'
_diffrn_ambient_temperature 173(2)
_diffrn_measured_fraction_theta_full 0.935
_diffrn_measured_fraction_theta_max 0.935
_diffrn_radiation_monochromator graphite
_diffrn_radiation_source 'fine-focus sealed tube'
_diffrn_radiation_type MoK\a
_diffrn_radiation_wavelength 0.71073
_diffrn_reflns_av_R_equivalents 0.0861
_diffrn_reflns_av_sigmaI/netI 0.0465
_diffrn_reflns_limit_h_max 13
_diffrn_reflns_limit_h_min -1
_diffrn_reflns_limit_k_max 27
_diffrn_reflns_limit_k_min -1
_diffrn_reflns_limit_l_max 16
_diffrn_reflns_limit_l_min -16
_diffrn_reflns_number 7291
_diffrn_reflns_theta_full 30.04
_diffrn_reflns_theta_max 30.04
_diffrn_reflns_theta_min 2.03
_exptl_absorpt_coefficient_mu 2.710
_exptl_crystal_density_diffrn 1.683
_exptl_crystal_density_method 'not measured'
_exptl_crystal_F_000 1104
_refine_diff_density_max 1.771
_refine_diff_density_min -1.864
_refine_diff_density_rms 0.159
_refine_ls_extinction_coef 0.0019(6)
_refine_ls_extinction_expression Fc^*^=kFc[1+0.001xFc^2^\l^3^/sin(2\q)]^-1/4^
_refine_ls_extinction_method SHELXL
_refine_ls_goodness_of_fit_ref 1.086
_refine_ls_hydrogen_treatment mixed
_refine_ls_matrix_type full
_refine_ls_number_parameters 245
_refine_ls_number_reflns 5997
_refine_ls_number_restraints 0
_refine_ls_restrained_S_all 1.086
_refine_ls_R_factor_all 0.0597
_refine_ls_R_factor_gt 0.0478
_refine_ls_shift/su_max 0.001
_refine_ls_shift/su_mean 0.000
_refine_ls_structure_factor_coef Fsqd
_refine_ls_weighting_details 'calc w=1/[\s^2^(Fo^2^)+(0.1000P)^2^+0.0000P] where P=(Fo^2^+2Fc^2^)/3'
_refine_ls_weighting_scheme calc
_refine_ls_wR_factor_gt 0.1354
_refine_ls_wR_factor_ref 0.1469
_reflns_number_gt 5050
_reflns_number_total 5997
_reflns_threshold_expression >2sigma(I)
_cod_data_source_file b008310k.txt
_cod_data_source_block jain100
_cod_original_cell_volume 2191.4(8)
_cod_original_sg_symbol_H-M P2(1)/n
_cod_database_code 7702482

loop_
_symmetry_equiv_pos_as_xyz
'x, y, z'
'-x+1/2, y+1/2, -z+1/2'
'-x, -y, -z'
'x-1/2, -y-1/2, z-1/2'

loop_
_atom_site_label
_atom_site_type_symbol
_atom_site_fract_x
_atom_site_fract_y
_atom_site_fract_z
_atom_site_U_iso_or_equiv
_atom_site_adp_type
_atom_site_occupancy
_atom_site_symmetry_multiplicity
_atom_site_calc_flag
_atom_site_refinement_flags
Pd Pd 0.83108(3) 0.134033(13) 0.56891(2) 0.01784(11) Uani 1 1 d .
Se Se 0.68441(5) 0.040196(19) 0.51596(4) 0.02783(13) Uani 1 1 d .
P P 0.92612(10) 0.07533(5) 0.72328(8) 0.01844(19) Uani 1 1 d .
N N 0.7160(4) 0.18835(16) 0.4290(3) 0.0227(6) Uani 1 1 d .
C13 C 0.8688(4) 0.11543(18) 0.8508(3) 0.0208(7) Uani 1 1 d .
C7 C 1.1181(4) 0.06821(19) 0.7457(3) 0.0223(7) Uani 1 1 d .
C18 C 0.9451(4) 0.1119(2) 0.9603(3) 0.0257(7) Uani 1 1 d .
H18A H 1.0307 0.0889 0.9698 0.031 Uiso 1 1 calc R
C1 C 0.8711(4) -0.01282(17) 0.7344(3) 0.0215(7) Uani 1 1 d .
C5 C 0.8650(5) -0.1249(2) 0.6527(4) 0.0325(9) Uani 1 1 d .
H5A H 0.8919 -0.1551 0.5980 0.039 Uiso 1 1 calc R
C2 C 0.7838(4) -0.03465(19) 0.8166(4) 0.0250(7) Uani 1 1 d .
H2A H 0.7567 -0.0047 0.8716 0.030 Uiso 1 1 calc R
C14 C 0.7413(5) 0.1516(2) 0.8399(4) 0.0297(8) Uani 1 1 d .
H14A H 0.6901 0.1556 0.7680 0.036 Uiso 1 1 calc R
C6 C 0.9127(5) -0.0589(2) 0.6527(4) 0.0276(8) Uani 1 1 d .
H6A H 0.9722 -0.0451 0.5987 0.033 Uiso 1 1 calc R
C4 C 0.7776(5) -0.1462(2) 0.7335(4) 0.0348(10) Uani 1 1 d .
H4A H 0.7457 -0.1905 0.7326 0.042 Uiso 1 1 calc R
C3 C 0.7376(5) -0.1016(2) 0.8156(4) 0.0318(9) Uani 1 1 d .
H3A H 0.6798 -0.1163 0.8703 0.038 Uiso 1 1 calc R
C17 C 0.8928(5) 0.1426(2) 1.0545(4) 0.0321(9) Uani 1 1 d .
H17A H 0.9442 0.1399 1.1265 0.039 Uiso 1 1 calc R
C15 C 0.6908(5) 0.1816(3) 0.9356(4) 0.0376(10) Uani 1 1 d .
H15A H 0.6057 0.2049 0.9273 0.045 Uiso 1 1 calc R
C20 C 0.6430(5) 0.1409(2) 0.3422(4) 0.0287(8) Uani 1 1 d .
H20A H 0.7126 0.1186 0.3002 0.034 Uiso 1 1 calc R
H20B H 0.5804 0.1663 0.2873 0.034 Uiso 1 1 calc R
C19 C 0.5586(5) 0.0885(2) 0.4001(4) 0.0308(9) Uani 1 1 d .
H19A H 0.5163 0.0569 0.3432 0.037 Uiso 1 1 calc R
H19B H 0.4835 0.1102 0.4368 0.037 Uiso 1 1 calc R
C8 C 1.2058(5) 0.1087(2) 0.6855(4) 0.0315(9) Uani 1 1 d .
H8A H 1.1667 0.1399 0.6320 0.038 Uiso 1 1 calc R
C21 C 0.8033(6) 0.2340(2) 0.3646(4) 0.0368(10) Uani 1 1 d .
H21A H 0.7444 0.2561 0.3043 0.055 Uiso 1 1 calc R
H21B H 0.8745 0.2083 0.3316 0.055 Uiso 1 1 calc R
H21C H 0.8474 0.2672 0.4162 0.055 Uiso 1 1 calc R
C12 C 1.1795(5) 0.0212(2) 0.8253(4) 0.0327(9) Uani 1 1 d .
H12A H 1.1220 -0.0068 0.8644 0.039 Uiso 1 1 calc R
C16 C 0.7666(6) 0.1770(2) 1.0433(4) 0.0348(10) Uani 1 1 d .
H16A H 0.7325 0.1969 1.1072 0.042 Uiso 1 1 calc R
C22 C 0.6091(5) 0.2301(2) 0.4811(4) 0.0348(10) Uani 1 1 d .
H22A H 0.5551 0.2553 0.4218 0.052 Uiso 1 1 calc R
H22B H 0.6560 0.2607 0.5362 0.052 Uiso 1 1 calc R
H22C H 0.5473 0.2013 0.5191 0.052 Uiso 1 1 calc R
C10 C 1.4104(5) 0.0565(3) 0.7859(6) 0.0464(13) Uani 1 1 d .
H10A H 1.5080 0.0529 0.7996 0.056 Uiso 1 1 calc R
C9 C 1.3520(5) 0.1021(3) 0.7056(5) 0.0434(12) Uani 1 1 d .
H9A H 1.4103 0.1286 0.6647 0.052 Uiso 1 1 calc R
C11 C 1.3246(5) 0.0160(3) 0.8464(5) 0.0430(12) Uani 1 1 d .
H11A H 1.3644 -0.0145 0.9009 0.052 Uiso 1 1 calc R
Cl Cl 0.95980(12) 0.23248(5) 0.63216(9) 0.0297(2) Uani 1 1 d .

loop_
_atom_site_aniso_label
_atom_site_aniso_U_11
_atom_site_aniso_U_22
_atom_site_aniso_U_33
_atom_site_aniso_U_23
_atom_site_aniso_U_13
_atom_site_aniso_U_12
Pd 0.02102(16) 0.01560(15) 0.01521(15) 0.00126(8) -0.00651(10) -0.00105(9)
Se 0.0311(2) 0.01952(19) 0.0289(2) 0.00496(14) -0.01629(16) -0.00616(15)
P 0.0197(4) 0.0177(4) 0.0163(4) 0.0012(3) -0.0062(3) 0.0004(3)
N 0.0265(16) 0.0204(14) 0.0192(14) 0.0035(11) -0.0076(12) -0.0017(12)
C13 0.0223(17) 0.0188(14) 0.0198(16) 0.0017(12) -0.0060(13) -0.0012(13)
C7 0.0195(16) 0.0219(16) 0.0239(17) -0.0028(13) -0.0052(14) 0.0010(13)
C18 0.0251(18) 0.0274(18) 0.0228(18) 0.0004(14) -0.0063(14) 0.0044(15)
C1 0.0202(16) 0.0167(14) 0.0250(17) 0.0032(13) -0.0108(13) 0.0001(13)
C5 0.041(2) 0.0236(18) 0.030(2) -0.0015(15) -0.0105(18) 0.0009(17)
C2 0.0235(18) 0.0254(17) 0.0246(18) 0.0055(14) -0.0048(15) 0.0013(15)
C14 0.0253(19) 0.040(2) 0.0220(18) 0.0018(16) -0.0063(15) 0.0071(17)
C6 0.036(2) 0.0221(17) 0.0231(18) 0.0006(14) -0.0064(16) 0.0021(16)
C4 0.038(2) 0.0215(17) 0.041(2) 0.0055(17) -0.0173(19) -0.0044(17)
C3 0.029(2) 0.0265(19) 0.038(2) 0.0096(16) -0.0068(17) -0.0062(16)
C17 0.039(2) 0.038(2) 0.0177(17) 0.0014(16) -0.0056(16) -0.0010(19)
C15 0.036(2) 0.043(3) 0.034(2) 0.0014(18) 0.0019(19) 0.014(2)
C20 0.038(2) 0.0231(17) 0.0216(18) 0.0040(14) -0.0125(16) -0.0021(16)
C19 0.030(2) 0.0256(18) 0.033(2) 0.0069(15) -0.0164(17) -0.0030(16)
C8 0.026(2) 0.030(2) 0.038(2) -0.0019(17) -0.0008(17) -0.0027(16)
C21 0.044(3) 0.034(2) 0.029(2) 0.0139(17) -0.0121(19) -0.0138(19)
C12 0.027(2) 0.035(2) 0.034(2) 0.0064(17) -0.0072(17) 0.0073(17)
C16 0.046(3) 0.034(2) 0.0237(19) -0.0016(16) -0.0017(18) 0.0036(19)
C22 0.039(2) 0.0261(19) 0.037(2) -0.0044(17) -0.0114(19) 0.0102(18)
C10 0.020(2) 0.046(3) 0.070(4) -0.018(3) -0.012(2) 0.002(2)
C9 0.023(2) 0.044(3) 0.063(4) -0.006(2) 0.004(2) -0.007(2)
C11 0.029(2) 0.044(3) 0.052(3) -0.002(2) -0.017(2) 0.012(2)
Cl 0.0361(5) 0.0210(4) 0.0294(5) -0.0015(3) -0.0087(4) -0.0071(4)

loop_
_atom_type_symbol
_atom_type_description
_atom_type_scat_dispersion_real
_atom_type_scat_dispersion_imag
_atom_type_scat_source
C C 0.0033 0.0016 'International Tables Vol C Tables 4.2.6.8 and 6.1.1.4'
H H 0.0000 0.0000 'International Tables Vol C Tables 4.2.6.8 and 6.1.1.4'
N N 0.0061 0.0033 'International Tables Vol C Tables 4.2.6.8 and 6.1.1.4'
P P 0.1023 0.0942 'International Tables Vol C Tables 4.2.6.8 and 6.1.1.4'
Cl Cl 0.1484 0.1585 'International Tables Vol C Tables 4.2.6.8 and 6.1.1.4'
Se Se -0.0929 2.2259 'International Tables Vol C Tables 4.2.6.8 and 6.1.1.4'
Pd Pd -0.9988 1.0072 'International Tables Vol C Tables 4.2.6.8 and 6.1.1.4'

loop_
_geom_angle_atom_site_label_1
_geom_angle_atom_site_label_2
_geom_angle_atom_site_label_3
_geom_angle
N Pd P 173.13(10)
N Pd Se 87.33(9)
P Pd Se 88.95(3)
N Pd Cl 91.82(9)
P Pd Cl 91.31(4)
Se Pd Cl 174.29(3)
C19 Se Pd 95.71(13)
C13 P C7 107.20(18)
C13 P C1 104.33(18)
C7 P C1 101.86(17)
C13 P Pd 107.31(12)
C7 P Pd 118.02(13)
C1 P Pd 116.99(12)
C21 N C22 107.9(4)
C21 N C20 106.6(3)
C22 N C20 109.6(3)
C21 N Pd 114.8(3)
C22 N Pd 106.6(3)
C20 N Pd 111.3(2)
C14 C13 C18 118.1(4)
C14 C13 P 118.6(3)
C18 C13 P 123.4(3)
C8 C7 C12 119.0(4)
C8 C7 P 121.6(3)
C12 C7 P 119.4(3)
C17 C18 C13 120.1(4)
C2 C1 C6 119.4(3)
C2 C1 P 122.5(3)
C6 C1 P 118.0(3)
C4 C5 C6 120.5(4)
C1 C2 C3 119.8(4)
C15 C14 C13 120.8(4)
C5 C6 C1 119.9(4)
C3 C4 C5 120.2(4)
C4 C3 C2 120.2(4)
C16 C17 C18 121.4(4)
C16 C15 C14 120.5(4)
N C20 C19 111.1(3)
C20 C19 Se 109.1(3)
C9 C8 C7 119.9(5)
C11 C12 C7 120.7(5)
C17 C16 C15 119.2(4)
C9 C10 C11 120.4(5)
C10 C9 C8 120.2(5)
C12 C11 C10 119.7(5)

loop_
_geom_bond_atom_site_label_1
_geom_bond_atom_site_label_2
_geom_bond_distance
Pd N 2.160(3)
Pd P 2.2554(11)
Pd Se 2.3710(6)
Pd Cl 2.3823(10)
Se C19 1.963(4)
P C13 1.817(4)
P C7 1.827(4)
P C1 1.833(4)
N C21 1.484(5)
N C22 1.489(6)
N C20 1.500(5)
C13 C14 1.406(6)
C13 C18 1.406(5)
C7 C8 1.397(6)
C7 C12 1.401(6)
C18 C17 1.392(6)
C1 C2 1.398(6)
C1 C6 1.405(6)
C5 C4 1.385(7)
C5 C6 1.385(6)
C2 C3 1.399(5)
C14 C15 1.392(6)
C4 C3 1.385(7)
C17 C16 1.377(7)
C15 C16 1.387(7)
C20 C19 1.514(6)
C8 C9 1.395(6)
C12 C11 1.383(7)
C10 C9 1.377(9)
C10 C11 1.389(9)
